data_1555385
loop_
_publ_author_name
'Wang, Jun'
'Wu, Qinghua'
'Wang, Shaowu'
'Yu, Changjiang'
'Li, Jin'
'Hao, Erhong'
'Wei, Yun'
'Mu, Xiaolong'
'Jiao, Lijuan'

_publ_section_title
;
 Conformation-Restricted Partially and Fully Fused BODIPY Dimers as Highly
 Stable Near-Infrared Fluorescent Dyes.
;
_journal_issue 21
_journal_name_full 'Organic letters'
_journal_page_first 5360
_journal_page_last 5363
_journal_paper_doi 10.1021/acs.orglett.5b02717
_journal_volume 17
_journal_year 2015
_chemical_formula_moiety 'C30 H34 B2 F4 N4'
_chemical_formula_sum 'C30 H34 B2 F4 N4'
_chemical_formula_weight 548.23
_space_group_crystal_system monoclinic
_space_group_IT_number 14
_space_group_name_Hall '-P 2yn'
_space_group_name_H-M_alt 'P 1 21/n 1'
_atom_sites_solution_hydrogens geom
_atom_sites_solution_primary direct
_atom_sites_solution_secondary difmap
_audit_creation_date 2013-12-20
_audit_creation_method SHELXL-97
_cell_angle_alpha 90.00
_cell_angle_beta 114.5680(10)
_cell_angle_gamma 90.00
_cell_formula_units_Z 4
_cell_length_a 17.6404(15)
_cell_length_b 8.5702(8)
_cell_length_c 20.1377(17)
_cell_measurement_reflns_used 6530
_cell_measurement_temperature 293(2)
_cell_measurement_theta_max 25.42
_cell_measurement_theta_min 2.54
_cell_volume 2768.8(4)
_computing_molecular_graphics 'Olex2 (Dolomanov et al., 2009)'
_computing_publication_material 'Olex2 (Dolomanov et al., 2009)'
_computing_structure_refinement 'ShelXL (Sheldrick, 2008)'
_computing_structure_solution 'SHELXS-97 (Sheldrick, 1990)'
_diffrn_ambient_temperature 293.15
_diffrn_measured_fraction_theta_full 0.995
_diffrn_measured_fraction_theta_max 0.995
_diffrn_measurement_device_type 'CCD area detector'
_diffrn_measurement_method 'phi and omega scans'
_diffrn_radiation_monochromator graphite
_diffrn_radiation_type MoK\a
_diffrn_radiation_wavelength 0.71073
_diffrn_reflns_av_R_equivalents 0.0347
_diffrn_reflns_av_unetI/netI 0.0328
_diffrn_reflns_limit_h_max 22
_diffrn_reflns_limit_h_min -22
_diffrn_reflns_limit_k_max 11
_diffrn_reflns_limit_k_min -10
_diffrn_reflns_limit_l_max 23
_diffrn_reflns_limit_l_min -26
_diffrn_reflns_number 23080
_diffrn_reflns_theta_full 27.41
_diffrn_reflns_theta_max 27.41
_diffrn_reflns_theta_min 2.01
_diffrn_source 'fine-focus sealed tube'
_exptl_absorpt_coefficient_mu 0.096
_exptl_absorpt_correction_T_max 0.9905
_exptl_absorpt_correction_T_min 0.9876
_exptl_absorpt_correction_type none
_exptl_crystal_colour green
_exptl_crystal_density_diffrn 1.315
_exptl_crystal_density_method 'not measured'
_exptl_crystal_description block
_exptl_crystal_F_000 1152
_exptl_crystal_size_max 0.13
_exptl_crystal_size_mid 0.12
_exptl_crystal_size_min 0.1
_refine_diff_density_max 0.342
_refine_diff_density_min -0.262
_refine_diff_density_rms 0.049
_refine_ls_extinction_method none
_refine_ls_goodness_of_fit_ref 1.289
_refine_ls_hydrogen_treatment mixed
_refine_ls_matrix_type full
_refine_ls_number_parameters 369
_refine_ls_number_reflns 6269
_refine_ls_number_restraints 0
_refine_ls_restrained_S_all 1.289
_refine_ls_R_factor_all 0.0864
_refine_ls_R_factor_gt 0.0571
_refine_ls_shift/su_max 0.000
_refine_ls_shift/su_mean 0.000
_refine_ls_structure_factor_coef Fsqd
_refine_ls_weighting_details 'calc w=1/[\s^2^(Fo^2^)+(0.0805P)^2^+0.0000P] where P=(Fo^2^+2Fc^2^)/3'
_refine_ls_weighting_scheme calc
_refine_ls_wR_factor_gt 0.1591
_refine_ls_wR_factor_ref 0.1764
_reflns_number_gt 4151
_reflns_number_total 6269
_reflns_threshold_expression >2sigma(I)
_cod_data_source_file ol5b02717_si_002.cif
_cod_data_source_block 131111_0m
_cod_database_code 1555385
_olex2_refinement_description
;
1. Fixed Uiso
 At 1.2 times of:
  All C(H) groups, All C(H,H) groups
 At 1.5 times of:
  All C(H,H,H) groups
2.a Secondary CH2 refined with riding coordinates:
 C18(H18A,H18B), C19(H19A,H19B)
2.b Aromatic/amide H refined with riding coordinates:
 C2(H2), C3(H3), C5(H5), C12(H12), C14(H14), C15(H15)
2.c Idealised Me refined as rotating group:
 C22(H22A,H22B,H22C), C23(H23A,H23B,H23C), C24(H24A,H24B,H24C), C25(H25A,H25B,
 H25C), C26(H26A,H26B,H26C), C28(H28A,H28B,H28C), C29(H29A,H29B,H29C), C30(H30A,
 H30B,H30C)
;

loop_
_space_group_symop_id
_space_group_symop_operation_xyz
1 'x, y, z'
2 '-x+1/2, y+1/2, -z+1/2'
3 '-x, -y, -z'
4 'x-1/2, -y-1/2, z-1/2'

loop_
_atom_site_label
_atom_site_type_symbol
_atom_site_fract_x
_atom_site_fract_y
_atom_site_fract_z
_atom_site_U_iso_or_equiv
_atom_site_adp_type
_atom_site_occupancy
_atom_site_symmetry_multiplicity
_atom_site_calc_flag
_atom_site_refinement_flags_posn
B1 B 0.86412(15) 0.8440(3) 0.18845(13) 0.0509(6) Uani 1 1 d .
B2 B 0.85364(15) 0.7999(3) 0.56096(12) 0.0480(5) Uani 1 1 d .
C1 C 0.89628(12) 0.8670(3) 0.07038(11) 0.0547(5) Uani 1 1 d .
C2 C 0.91274(16) 0.9924(3) 0.03344(13) 0.0680(6) Uani 1 1 d .
H2 H 0.9220 0.9852 -0.0086 0.082 Uiso 1 1 calc R
C3 C 0.91271(15) 1.1253(3) 0.06962(12) 0.0666(6) Uani 1 1 d .
H3 H 0.9217 1.2255 0.0567 0.080 Uiso 1 1 calc R
C4 C 0.89694(12) 1.0858(2) 0.12934(11) 0.0517(5) Uani 1 1 d .
C5 C 0.89458(12) 1.1816(2) 0.18415(11) 0.0509(5) Uani 1 1 d .
H5 H 0.9001 1.2887 0.1802 0.061 Uiso 1 1 calc R
C6 C 0.88448(11) 1.1254(2) 0.24361(10) 0.0447(4) Uani 1 1 d .
C7 C 0.88625(11) 1.1997(2) 0.30727(11) 0.0456(5) Uani 1 1 d .
C8 C 0.87965(11) 1.0816(2) 0.35179(10) 0.0424(4) Uani 1 1 d .
C9 C 0.88336(11) 1.0715(2) 0.42528(10) 0.0423(4) Uani 1 1 d .
C10 C 0.90838(12) 1.1681(2) 0.48576(10) 0.0456(5) Uani 1 1 d .
C11 C 0.90082(11) 1.0805(2) 0.54220(10) 0.0448(4) Uani 1 1 d .
C12 C 0.91545(12) 1.1168(2) 0.61292(11) 0.0499(5) Uani 1 1 d .
H12 H 0.9364 1.2152 0.6306 0.060 Uiso 1 1 calc R
C13 C 0.90053(12) 1.0136(2) 0.65926(11) 0.0484(5) Uani 1 1 d .
C14 C 0.91114(13) 1.0373(3) 0.73091(11) 0.0581(6) Uani 1 1 d .
H14 H 0.9321 1.1267 0.7587 0.070 Uiso 1 1 calc R
C15 C 0.88506(13) 0.9049(3) 0.75289(11) 0.0591(6) Uani 1 1 d .
H15 H 0.8854 0.8883 0.7987 0.071 Uiso 1 1 calc R
C16 C 0.85765(12) 0.7982(2) 0.69477(11) 0.0507(5) Uani 1 1 d .
C17 C 0.86036(11) 0.9270(2) 0.44679(10) 0.0434(4) Uani 1 1 d .
C18 C 0.82447(14) 0.7937(2) 0.39656(11) 0.0533(5) Uani 1 1 d .
H18A H 0.7644 0.8051 0.3728 0.064 Uiso 1 1 calc R
H18B H 0.8368 0.6976 0.4246 0.064 Uiso 1 1 calc R
C19 C 0.85874(14) 0.7826(2) 0.33867(11) 0.0519(5) Uani 1 1 d .
H19A H 0.9118 0.7285 0.3589 0.062 Uiso 1 1 calc R
H19B H 0.8207 0.7220 0.2977 0.062 Uiso 1 1 calc R
C20 C 0.87032(11) 0.9395(2) 0.31237(10) 0.0428(4) Uani 1 1 d .
C21 C 0.89312(14) 0.6981(3) 0.04821(12) 0.0632(6) Uani 1 1 d .
C22 C 0.8251(2) 0.6035(4) 0.05486(19) 0.1099(12) Uani 1 1 d .
H22A H 0.8337 0.5993 0.1051 0.165 Uiso 1 1 calc GR
H22B H 0.8260 0.4997 0.0373 0.165 Uiso 1 1 calc GR
H22C H 0.7722 0.6510 0.0264 0.165 Uiso 1 1 calc GR
C23 C 0.97730(19) 0.6226(4) 0.09715(19) 0.1101(11) Uani 1 1 d .
H23A H 1.0218 0.6812 0.0935 0.165 Uiso 1 1 calc GR
H23B H 0.9786 0.5173 0.0815 0.165 Uiso 1 1 calc GR
H23C H 0.9838 0.6225 0.1469 0.165 Uiso 1 1 calc GR
C24 C 0.8854(3) 0.6875(4) -0.02967(17) 0.1293(14) Uani 1 1 d .
H24A H 0.8350 0.7380 -0.0620 0.194 Uiso 1 1 calc GR
H24B H 0.8840 0.5798 -0.0433 0.194 Uiso 1 1 calc GR
H24C H 0.9324 0.7379 -0.0329 0.194 Uiso 1 1 calc GR
C25 C 0.89029(15) 1.3725(2) 0.31693(12) 0.0603(6) Uani 1 1 d .
H25A H 0.8475 1.4057 0.3315 0.090 Uiso 1 1 calc GR
H25B H 0.8821 1.4218 0.2717 0.090 Uiso 1 1 calc GR
H25C H 0.9438 1.4011 0.3538 0.090 Uiso 1 1 calc GR
C26 C 0.93631(15) 1.3345(2) 0.49478(13) 0.0636(6) Uani 1 1 d .
H26A H 0.9826 1.3452 0.4818 0.095 Uiso 1 1 calc GR
H26B H 0.9530 1.3655 0.5447 0.095 Uiso 1 1 calc GR
H26C H 0.8913 1.3996 0.4636 0.095 Uiso 1 1 calc GR
C27 C 0.81815(17) 0.6428(3) 0.69536(13) 0.0725(7) Uani 1 1 d .
C28 C 0.8570(3) 0.5102(3) 0.6719(2) 0.1528(18) Uani 1 1 d .
H28A H 0.8488 0.5255 0.6221 0.229 Uiso 1 1 calc GR
H28B H 0.8316 0.4138 0.6760 0.229 Uiso 1 1 calc GR
H28C H 0.9157 0.5064 0.7027 0.229 Uiso 1 1 calc GR
C29 C 0.8251(2) 0.6098(4) 0.77296(14) 0.0940(9) Uani 1 1 d .
H29A H 0.8828 0.6052 0.8064 0.141 Uiso 1 1 calc GR
H29B H 0.7988 0.5120 0.7733 0.141 Uiso 1 1 calc GR
H29C H 0.7980 0.6918 0.7874 0.141 Uiso 1 1 calc GR
C30 C 0.7214(2) 0.6553(5) 0.64553(15) 0.1252(15) Uani 1 1 d .
H30A H 0.6972 0.7333 0.6650 0.188 Uiso 1 1 calc GR
H30B H 0.6954 0.5564 0.6446 0.188 Uiso 1 1 calc GR
H30C H 0.7129 0.6837 0.5968 0.188 Uiso 1 1 calc GR
F1 F 0.91651(9) 0.71996(14) 0.22069(7) 0.0727(4) Uani 1 1 d .
F2 F 0.78262(9) 0.79521(19) 0.15838(8) 0.0863(5) Uani 1 1 d .
F3 F 0.90922(9) 0.68009(15) 0.56843(7) 0.0774(4) Uani 1 1 d .
F4 F 0.77388(8) 0.74770(16) 0.52283(7) 0.0733(4) Uani 1 1 d .
N1 N 0.88686(9) 0.92509(19) 0.12970(8) 0.0476(4) Uani 1 1 d .
N2 N 0.87414(9) 0.96575(18) 0.24865(8) 0.0451(4) Uani 1 1 d .
N3 N 0.86723(9) 0.86568(19) 0.63695(8) 0.0458(4) Uani 1 1 d .
N4 N 0.87086(9) 0.93229(17) 0.51624(8) 0.0422(4) Uani 1 1 d .

loop_
_atom_site_aniso_label
_atom_site_aniso_U_11
_atom_site_aniso_U_22
_atom_site_aniso_U_33
_atom_site_aniso_U_23
_atom_site_aniso_U_13
_atom_site_aniso_U_12
B1 0.0577(14) 0.0482(13) 0.0530(13) -0.0075(11) 0.0292(11) -0.0081(11)
B2 0.0598(14) 0.0392(12) 0.0504(13) -0.0019(10) 0.0284(11) -0.0033(10)
C1 0.0543(12) 0.0662(14) 0.0453(11) 0.0024(10) 0.0223(9) 0.0056(10)
C2 0.0858(16) 0.0729(17) 0.0574(13) 0.0074(12) 0.0418(12) 0.0087(13)
C3 0.0834(16) 0.0630(15) 0.0632(14) 0.0169(12) 0.0404(13) 0.0082(12)
C4 0.0524(11) 0.0530(13) 0.0528(12) 0.0099(10) 0.0249(9) 0.0058(9)
C5 0.0536(11) 0.0422(11) 0.0586(12) 0.0107(9) 0.0250(10) 0.0043(9)
C6 0.0471(10) 0.0361(10) 0.0533(11) 0.0043(8) 0.0233(9) 0.0026(8)
C7 0.0482(10) 0.0345(10) 0.0558(12) 0.0020(8) 0.0233(9) -0.0005(8)
C8 0.0487(10) 0.0304(9) 0.0520(11) -0.0016(8) 0.0248(8) -0.0002(8)
C9 0.0461(10) 0.0317(9) 0.0514(11) -0.0006(8) 0.0226(8) -0.0006(7)
C10 0.0530(11) 0.0330(10) 0.0545(11) -0.0042(8) 0.0262(9) -0.0026(8)
C11 0.0478(10) 0.0346(10) 0.0536(11) -0.0074(8) 0.0225(8) -0.0040(8)
C12 0.0547(11) 0.0420(11) 0.0560(12) -0.0134(9) 0.0260(9) -0.0078(9)
C13 0.0511(11) 0.0476(12) 0.0505(11) -0.0083(9) 0.0251(9) -0.0021(9)
C14 0.0588(12) 0.0633(14) 0.0537(13) -0.0162(10) 0.0248(10) -0.0054(10)
C15 0.0618(13) 0.0716(15) 0.0477(12) -0.0036(11) 0.0266(10) 0.0007(11)
C16 0.0516(11) 0.0559(13) 0.0485(11) 0.0018(10) 0.0245(9) 0.0039(9)
C17 0.0486(10) 0.0348(10) 0.0497(11) -0.0031(8) 0.0234(8) -0.0030(8)
C18 0.0740(14) 0.0388(11) 0.0525(12) -0.0072(9) 0.0316(10) -0.0151(9)
C19 0.0749(14) 0.0354(10) 0.0531(12) -0.0040(9) 0.0343(10) -0.0059(9)
C20 0.0493(10) 0.0341(10) 0.0479(11) -0.0010(8) 0.0230(8) -0.0023(8)
C21 0.0696(14) 0.0702(16) 0.0558(13) -0.0115(11) 0.0319(11) -0.0026(12)
C22 0.107(2) 0.102(2) 0.141(3) -0.065(2) 0.073(2) -0.0409(19)
C23 0.093(2) 0.082(2) 0.139(3) -0.025(2) 0.032(2) 0.0185(17)
C24 0.218(4) 0.110(3) 0.086(2) -0.0224(19) 0.088(3) 0.006(3)
C25 0.0859(15) 0.0328(10) 0.0703(14) 0.0048(10) 0.0406(12) 0.0014(10)
C26 0.0905(16) 0.0378(11) 0.0677(14) -0.0104(10) 0.0381(12) -0.0140(11)
C27 0.107(2) 0.0618(15) 0.0621(14) 0.0023(12) 0.0479(14) -0.0112(13)
C28 0.299(5) 0.0497(17) 0.206(4) 0.010(2) 0.200(4) 0.007(3)
C29 0.126(2) 0.095(2) 0.0702(17) 0.0147(15) 0.0500(17) -0.0158(18)
C30 0.129(3) 0.164(3) 0.0687(18) 0.004(2) 0.0275(18) -0.090(3)
F1 0.1210(12) 0.0423(7) 0.0707(8) 0.0049(6) 0.0559(8) 0.0118(7)
F2 0.0764(9) 0.1135(12) 0.0854(10) -0.0435(9) 0.0499(8) -0.0460(8)
F3 0.1229(12) 0.0499(8) 0.0840(9) 0.0139(7) 0.0673(9) 0.0282(7)
F4 0.0796(9) 0.0842(10) 0.0548(7) -0.0069(6) 0.0266(6) -0.0402(7)
N1 0.0468(9) 0.0493(10) 0.0476(9) 0.0013(7) 0.0205(7) 0.0028(7)
N2 0.0526(9) 0.0377(9) 0.0490(9) 0.0006(7) 0.0250(7) -0.0012(7)
N3 0.0488(9) 0.0455(10) 0.0460(9) -0.0015(7) 0.0225(7) -0.0009(7)
N4 0.0498(9) 0.0339(8) 0.0456(9) -0.0053(7) 0.0227(7) -0.0041(7)

loop_
_atom_type_symbol
_atom_type_description
_atom_type_scat_dispersion_real
_atom_type_scat_dispersion_imag
_atom_type_scat_source
C C 0.0033 0.0016 'International Tables Vol C Tables 4.2.6.8 and 6.1.1.4'
H H 0.0000 0.0000 'International Tables Vol C Tables 4.2.6.8 and 6.1.1.4'
B B 0.0013 0.0007 'International Tables Vol C Tables 4.2.6.8 and 6.1.1.4'
N N 0.0061 0.0033 'International Tables Vol C Tables 4.2.6.8 and 6.1.1.4'
F F 0.0171 0.0103 'International Tables Vol C Tables 4.2.6.8 and 6.1.1.4'

loop_
_geom_angle_atom_site_label_1
_geom_angle_atom_site_label_2
_geom_angle_atom_site_label_3
_geom_angle
F1 B1 N1 111.49(17)
F1 B1 N2 108.28(17)
F2 B1 F1 110.28(19)
F2 B1 N1 110.68(17)
F2 B1 N2 107.91(17)
N2 B1 N1 108.09(17)
F3 B2 N3 110.49(17)
F3 B2 N4 107.71(16)
F4 B2 F3 109.60(18)
F4 B2 N3 111.90(17)
F4 B2 N4 108.45(16)
N3 B2 N4 108.57(16)
C2 C1 C21 124.6(2)
N1 C1 C2 108.2(2)
N1 C1 C21 127.23(19)
C1 C2 H2 125.9
C3 C2 C1 108.2(2)
C3 C2 H2 125.9
C2 C3 H3 126.1
C2 C3 C4 107.9(2)
C4 C3 H3 126.1
C3 C4 C5 128.9(2)
C3 C4 N1 108.65(19)
C5 C4 N1 122.36(18)
C4 C5 H5 118.5
C6 C5 C4 122.98(19)
C6 C5 H5 118.5
C5 C6 C7 132.02(18)
C5 C6 N2 118.62(18)
N2 C6 C7 109.29(16)
C6 C7 C25 123.04(17)
C8 C7 C6 106.22(16)
C8 C7 C25 130.68(18)
C7 C8 C9 135.98(17)
C7 C8 C20 106.53(16)
C20 C8 C9 117.43(16)
C10 C9 C8 136.14(17)
C10 C9 C17 106.22(17)
C17 C9 C8 117.56(16)
C9 C10 C11 106.68(16)
C9 C10 C26 130.24(18)
C11 C10 C26 123.05(17)
C12 C11 C10 132.32(17)
C12 C11 N4 118.34(17)
N4 C11 C10 109.32(16)
C11 C12 H12 118.4
C11 C12 C13 123.13(18)
C13 C12 H12 118.4
C12 C13 C14 128.57(19)
C12 C13 N3 122.43(17)
C14 C13 N3 108.95(18)
C13 C14 H14 126.4
C15 C14 C13 107.29(19)
C15 C14 H14 126.4
C14 C15 H15 125.8
C14 C15 C16 108.46(19)
C16 C15 H15 125.8
C15 C16 C27 124.76(19)
N3 C16 C15 108.18(18)
N3 C16 C27 126.88(18)
C9 C17 C18 123.85(17)
N4 C17 C9 110.88(16)
N4 C17 C18 125.16(16)
C17 C18 H18A 109.2
C17 C18 H18B 109.2
C17 C18 C19 112.17(16)
H18A C18 H18B 107.9
C19 C18 H18A 109.2
C19 C18 H18B 109.2
C18 C19 H19A 109.2
C18 C19 H19B 109.2
H19A C19 H19B 107.9
C20 C19 C18 111.87(16)
C20 C19 H19A 109.2
C20 C19 H19B 109.2
C8 C20 C19 125.05(17)
N2 C20 C8 110.61(16)
N2 C20 C19 124.33(16)
C1 C21 C23 107.82(19)
C1 C21 C24 109.8(2)
C22 C21 C1 115.15(19)
C22 C21 C23 108.0(3)
C22 C21 C24 109.2(2)
C24 C21 C23 106.5(2)
C21 C22 H22A 109.5
C21 C22 H22B 109.5
C21 C22 H22C 109.5
H22A C22 H22B 109.5
H22A C22 H22C 109.5
H22B C22 H22C 109.5
C21 C23 H23A 109.5
C21 C23 H23B 109.5
C21 C23 H23C 109.5
H23A C23 H23B 109.5
H23A C23 H23C 109.5
H23B C23 H23C 109.5
C21 C24 H24A 109.5
C21 C24 H24B 109.5
C21 C24 H24C 109.5
H24A C24 H24B 109.5
H24A C24 H24C 109.5
H24B C24 H24C 109.5
C7 C25 H25A 109.5
C7 C25 H25B 109.5
C7 C25 H25C 109.5
H25A C25 H25B 109.5
H25A C25 H25C 109.5
H25B C25 H25C 109.5
C10 C26 H26A 109.5
C10 C26 H26B 109.5
C10 C26 H26C 109.5
H26A C26 H26B 109.5
H26A C26 H26C 109.5
H26B C26 H26C 109.5
C16 C27 C29 109.1(2)
C16 C27 C30 108.4(2)
C28 C27 C16 113.2(2)
C28 C27 C29 109.0(3)
C28 C27 C30 111.4(3)
C29 C27 C30 105.4(2)
C27 C28 H28A 109.5
C27 C28 H28B 109.5
C27 C28 H28C 109.5
H28A C28 H28B 109.5
H28A C28 H28C 109.5
H28B C28 H28C 109.5
C27 C29 H29A 109.5
C27 C29 H29B 109.5
C27 C29 H29C 109.5
H29A C29 H29B 109.5
H29A C29 H29C 109.5
H29B C29 H29C 109.5
C27 C30 H30A 109.5
C27 C30 H30B 109.5
C27 C30 H30C 109.5
H30A C30 H30B 109.5
H30A C30 H30C 109.5
H30B C30 H30C 109.5
C1 N1 B1 131.54(17)
C1 N1 C4 107.10(17)
C4 N1 B1 121.27(16)
C6 N2 B1 125.49(16)
C20 N2 B1 127.14(16)
C20 N2 C6 107.29(15)
C13 N3 B2 121.37(16)
C16 N3 B2 131.32(17)
C16 N3 C13 107.12(16)
C11 N4 B2 125.71(16)
C17 N4 B2 127.39(15)
C17 N4 C11 106.90(15)

loop_
_geom_bond_atom_site_label_1
_geom_bond_atom_site_label_2
_geom_bond_distance
B1 F1 1.381(3)
B1 F2 1.373(3)
B1 N1 1.562(3)
B1 N2 1.553(3)
B2 F3 1.384(3)
B2 F4 1.368(3)
B2 N3 1.553(3)
B2 N4 1.555(3)
C1 C2 1.404(3)
C1 C21 1.509(3)
C1 N1 1.366(2)
C2 H2 0.9300
C2 C3 1.353(3)
C3 H3 0.9300
C3 C4 1.384(3)
C4 C5 1.390(3)
C4 N1 1.389(3)
C5 H5 0.9300
C5 C6 1.369(3)
C6 C7 1.420(3)
C6 N2 1.389(2)
C7 C8 1.389(2)
C7 C25 1.491(3)
C8 C9 1.457(3)
C8 C20 1.425(2)
C9 C10 1.385(3)
C9 C17 1.425(2)
C10 C11 1.414(3)
C10 C26 1.495(3)
C11 C12 1.373(3)
C11 N4 1.391(2)
C12 H12 0.9300
C12 C13 1.388(3)
C13 C14 1.390(3)
C13 N3 1.391(2)
C14 H14 0.9300
C14 C15 1.365(3)
C15 H15 0.9300
C15 C16 1.403(3)
C16 C27 1.506(3)
C16 N3 1.372(2)
C17 C18 1.482(3)
C17 N4 1.333(2)
C18 H18A 0.9700
C18 H18B 0.9700
C18 C19 1.523(3)
C19 H19A 0.9700
C19 H19B 0.9700
C19 C20 1.490(3)
C20 N2 1.332(2)
C21 C22 1.499(4)
C21 C23 1.542(4)
C21 C24 1.520(4)
C22 H22A 0.9600
C22 H22B 0.9600
C22 H22C 0.9600
C23 H23A 0.9600
C23 H23B 0.9600
C23 H23C 0.9600
C24 H24A 0.9600
C24 H24B 0.9600
C24 H24C 0.9600
C25 H25A 0.9600
C25 H25B 0.9600
C25 H25C 0.9600
C26 H26A 0.9600
C26 H26B 0.9600
C26 H26C 0.9600
C27 C28 1.501(4)
C27 C29 1.542(3)
C27 C30 1.584(4)
C28 H28A 0.9600
C28 H28B 0.9600
C28 H28C 0.9600
C29 H29A 0.9600
C29 H29B 0.9600
C29 H29C 0.9600
C30 H30A 0.9600
C30 H30B 0.9600
C30 H30C 0.9600
